data_2206933
loop_
_publ_author_name
'Cai-Feng Ding'
'Mei Zhu'
'Xue-Mei Li'
'Ping-Kai Ouyang'
'Shu-Sheng Zhang'

_publ_section_title
;\m-Adipato-\k^4^<i>O</i>,<i>O</i>':<i>O</i>'',<i>O</i>'''-bis[aqua(2,9-dimethyl-1,10-phenanthroline-\k^2^<i>N</i>,<i>N</i>)nitratocadmium(II)]
 dihydrate
;
_journal_coeditor_code CV6578
_journal_issue 10
_journal_name_full 'Acta Crystallographica Section E'
_journal_page_first m2058
_journal_page_last m2059
_journal_paper_doi 10.1107/S1600536805029533
_journal_volume 61
_journal_year 2005
_chemical_formula_iupac '[Cd2 (C6 H8 O4) (N O3)2 (C14 H12 N2)2 (H2 O)2]'
_chemical_formula_moiety 'C34 H36 Cd2 N6 O12, 2H2 O'
_chemical_formula_sum 'C34 H40 Cd2 N6 O14'
_chemical_formula_weight 981.54
_chemical_name_systematic
;
\m-Adipato-\k^4^O,O':O'',O'''-bis[aqua(2,9-dimethyl-1,10-phenanthroline-
\k^2^N,N)nitratocadmium(II)] dihydrate
;
_space_group_IT_number 15
_symmetry_cell_setting monoclinic
_symmetry_space_group_name_Hall '-C 2yc'
_symmetry_space_group_name_H-M 'C 1 2/c 1'
_atom_sites_solution_hydrogens geom
_atom_sites_solution_primary direct
_atom_sites_solution_secondary difmap
_audit_creation_method SHELXL-97
_cell_angle_alpha 90.00
_cell_angle_beta 96.9690(10)
_cell_angle_gamma 90.00
_cell_formula_units_Z 4
_cell_length_a 24.438(2)
_cell_length_b 11.2315(10)
_cell_length_c 13.8799(12)
_cell_measurement_reflns_used 5950
_cell_measurement_temperature 293(2)
_cell_measurement_theta_max 26.1
_cell_measurement_theta_min 2.4
_cell_volume 3781.5(6)
_computing_cell_refinement 'SAINT (Siemens, 1996)'
_computing_data_collection 'SMART (Siemens, 1996)'
_computing_data_reduction SAINT
_computing_molecular_graphics SHELXTL
_computing_publication_material
;
SHELXTL, PARST (Nardelli, 1995) and PLATON (Spek, 2003)
;
_computing_structure_refinement SHELXTL
_computing_structure_solution 'SHELXTL (Sheldrick, 1997)'
_diffrn_ambient_temperature 293(2)
_diffrn_detector_area_resol_mean 8.33
_diffrn_measured_fraction_theta_full 0.994
_diffrn_measured_fraction_theta_max 0.994
_diffrn_measurement_device_type
;
Siemens SMART 1000 CCD area-detector
;
_diffrn_measurement_method \w
_diffrn_radiation_monochromator graphite
_diffrn_radiation_source 'fine-focus sealed tube'
_diffrn_radiation_type MoK\a
_diffrn_radiation_wavelength 0.71073
_diffrn_reflns_av_R_equivalents 0.0157
_diffrn_reflns_av_sigmaI/netI 0.0178
_diffrn_reflns_limit_h_max 30
_diffrn_reflns_limit_h_min -26
_diffrn_reflns_limit_k_max 13
_diffrn_reflns_limit_k_min -8
_diffrn_reflns_limit_l_max 16
_diffrn_reflns_limit_l_min -17
_diffrn_reflns_number 10344
_diffrn_reflns_theta_full 26.07
_diffrn_reflns_theta_max 26.07
_diffrn_reflns_theta_min 1.68
_diffrn_standards_number 0
_exptl_absorpt_coefficient_mu 1.200
_exptl_absorpt_correction_T_max 0.9207
_exptl_absorpt_correction_T_min 0.7147
_exptl_absorpt_correction_type multi-scan
_exptl_absorpt_process_details '(SADABS; Sheldrick, 1996)'
_exptl_crystal_colour orange
_exptl_crystal_density_diffrn 1.724
_exptl_crystal_density_method 'not measured'
_exptl_crystal_description column
_exptl_crystal_F_000 1976
_exptl_crystal_size_max 0.30
_exptl_crystal_size_mid 0.16
_exptl_crystal_size_min 0.07
_refine_diff_density_max 0.476
_refine_diff_density_min -0.292
_refine_ls_extinction_method none
_refine_ls_goodness_of_fit_ref 1.051
_refine_ls_hydrogen_treatment mixed
_refine_ls_matrix_type full
_refine_ls_number_parameters 269
_refine_ls_number_reflns 3730
_refine_ls_number_restraints 0
_refine_ls_restrained_S_all 1.051
_refine_ls_R_factor_all 0.0301
_refine_ls_R_factor_gt 0.0267
_refine_ls_shift/su_max 0.001
_refine_ls_shift/su_mean 0.000
_refine_ls_structure_factor_coef Fsqd
_refine_ls_weighting_details 'calc w = 1/[\s^2^(Fo^2^)+(0.0341P)^2^+4.9157P] where P = (Fo^2^+2Fc^2^)/3'
_refine_ls_weighting_scheme calc
_refine_ls_wR_factor_gt 0.0661
_refine_ls_wR_factor_ref 0.0681
_reflns_number_gt 3367
_reflns_number_total 3730
_reflns_threshold_expression I>2\s(I)
_cod_data_source_file cv6578.cif
_cod_data_source_block I
_cod_depositor_comments
;
The following automatic conversions were performed:
'_symmetry_cell_setting' value 'Monoclinic' changed to 'monoclinic'
according to '/home/saulius/struct/CIF-dictionaries/cif_core.dic'
dictionary named 'cif_core.dic' version 2.4.1 from 2010-06-29.

Automatic conversion script
Id: cif_fix_enum 1527 2010-12-29 10:47:43Z saulius 

The following automatic conversions were performed:

'_symmetry_cell_setting' value 'Monoclinic' changed to 'monoclinic'
according to /home/saulius/struct/CIF-dictionaries/cif_core.dic
dictionary named 'cif_core.dic' version 2.4.1 from 2010-06-29.

Automatic conversion script
Id: cif_fix_values 1715 2011-07-08 13:25:40Z adriana 
;
_cod_original_cell_volume 3781.6(6)
_cod_original_sg_symbol_H-M 'C 2/c'
_cod_database_code 2206933
_cod_database_fobs_code 2206933

loop_
_symmetry_equiv_pos_as_xyz
'x, y, z'
'-x, y, -z+1/2'
'x+1/2, y+1/2, z'
'-x+1/2, y+1/2, -z+1/2'
'-x, -y, -z'
'x, -y, z-1/2'
'-x+1/2, -y+1/2, -z'
'x+1/2, -y+1/2, z-1/2'

loop_
_atom_site_label
_atom_site_fract_x
_atom_site_fract_y
_atom_site_fract_z
_atom_site_U_iso_or_equiv
_atom_site_adp_type
_atom_site_calc_flag
_atom_site_refinement_flags
_atom_site_occupancy
_atom_site_type_symbol
Cd1 0.350986(7) 0.222427(17) 0.404857(12) 0.03725(8) Uani d . 1 Cd
O5 0.31775(7) 0.16749(18) 0.23561(12) 0.0457(4) Uani d . 1 O
N1 0.43205(8) 0.1215(2) 0.38421(14) 0.0394(5) Uani d . 1 N
O1W 0.28862(10) 0.0892(2) 0.45124(18) 0.0545(5) Uani d . 1 O
O4 0.28045(9) 0.3150(2) 0.30520(14) 0.0588(5) Uani d . 1 O
C4 0.52960(11) 0.1474(4) 0.37510(18) 0.0549(8) Uani d . 1 C
O3 0.39925(10) 0.2337(2) 0.58077(18) 0.0686(6) Uani d . 1 O
N3 0.36264(12) 0.2990(2) 0.60722(18) 0.0570(7) Uani d . 1 N
C15 0.28502(11) 0.2523(2) 0.23148(19) 0.0414(6) Uani d . 1 C
N2 0.41812(9) 0.3679(2) 0.38743(14) 0.0434(5) Uani d . 1 N
O2 0.32299(9) 0.3256(2) 0.54418(15) 0.0622(5) Uani d . 1 O
C7 0.51523(13) 0.3962(3) 0.3747(2) 0.0586(9) Uani d . 1 C
C12 0.47638(10) 0.1941(3) 0.38105(17) 0.0432(6) Uani d . 1 C
C16 0.25123(13) 0.2861(3) 0.1378(2) 0.0590(8) Uani d . 1 C
H16A 0.2526 0.3720 0.1314 0.071 Uiso calc R 1 H
H16B 0.2132 0.2646 0.1425 0.071 Uiso calc R 1 H
C5 0.57482(13) 0.2254(4) 0.3691(2) 0.0708(11) Uani d . 1 C
H5A 0.6097 0.1937 0.3657 0.085 Uiso calc R 1 H
C17 0.26777(13) 0.2313(3) 0.0458(2) 0.0532(7) Uani d . 1 C
H17A 0.3057 0.2529 0.0403 0.080 Uiso calc R 1 H
H17B 0.2662 0.1453 0.0514 0.080 Uiso calc R 1 H
C1 0.43836(12) 0.0037(3) 0.37968(18) 0.0475(7) Uani d . 1 C
C11 0.46922(11) 0.3224(3) 0.38166(17) 0.0445(6) Uani d . 1 C
C13 0.38890(13) -0.0733(3) 0.3787(2) 0.0590(8) Uani d . 1 C
H13A 0.3569 -0.0245 0.3815 0.089 Uiso calc R 1 H
H13B 0.3934 -0.1256 0.4338 0.089 Uiso calc R 1 H
H13C 0.3844 -0.1197 0.3202 0.089 Uiso calc R 1 H
C9 0.45471(17) 0.5631(3) 0.3769(2) 0.0700(10) Uani d . 1 C
H9A 0.4488 0.6449 0.3745 0.084 Uiso calc R 1 H
C10 0.41070(13) 0.4858(3) 0.3856(2) 0.0534(7) Uani d . 1 C
C2 0.49046(13) -0.0473(3) 0.3751(2) 0.0591(8) Uani d . 1 C
H2A 0.4941 -0.1297 0.3733 0.071 Uiso calc R 1 H
C8 0.50601(16) 0.5191(4) 0.3720(2) 0.0726(11) Uani d . 1 C
H8A 0.5352 0.5710 0.3668 0.087 Uiso calc R 1 H
O1 0.36506(14) 0.3354(4) 0.68990(19) 0.1108(11) Uani d . 1 O
C3 0.53512(13) 0.0224(4) 0.3732(2) 0.0625(9) Uani d . 1 C
H3A 0.5696 -0.0117 0.3707 0.075 Uiso calc R 1 H
O2W 0.30667(11) 0.0534(3) 0.64346(18) 0.0644(6) Uani d . 1 O
C14 0.35495(14) 0.5343(3) 0.3939(2) 0.0643(9) Uani d . 1 C
H14A 0.3298 0.4698 0.3996 0.096 Uiso calc R 1 H
H14B 0.3426 0.5802 0.3370 0.096 Uiso calc R 1 H
H14C 0.3564 0.5842 0.4503 0.096 Uiso calc R 1 H
C6 0.56816(13) 0.3436(5) 0.3684(2) 0.0716(11) Uani d . 1 C
H6A 0.5984 0.3926 0.3638 0.086 Uiso calc R 1 H
H2W1 0.2546(18) 0.110(4) 0.435(3) 0.098(15) Uiso d . 1 H
H2W2 0.3072(15) -0.010(4) 0.670(3) 0.077(13) Uiso d . 1 H
H1W1 0.2946(15) 0.076(4) 0.509(3) 0.078(13) Uiso d . 1 H
H1W2 0.279(2) 0.099(5) 0.661(4) 0.14(2) Uiso d . 1 H

loop_
_atom_site_aniso_label
_atom_site_aniso_U_11
_atom_site_aniso_U_22
_atom_site_aniso_U_33
_atom_site_aniso_U_12
_atom_site_aniso_U_13
_atom_site_aniso_U_23
Cd1 0.03456(12) 0.04430(13) 0.03231(11) 0.00217(8) 0.00174(7) 0.00127(7)
O5 0.0458(10) 0.0537(12) 0.0356(9) 0.0082(9) -0.0034(7) -0.0006(8)
N1 0.0361(11) 0.0513(13) 0.0294(10) 0.0051(10) -0.0013(8) -0.0002(9)
O1W 0.0546(13) 0.0576(13) 0.0533(13) -0.0033(11) 0.0149(10) 0.0048(11)
O4 0.0714(14) 0.0598(13) 0.0416(11) 0.0192(11) -0.0073(9) -0.0082(10)
C4 0.0363(14) 0.099(3) 0.0283(12) 0.0034(15) -0.0004(10) -0.0023(14)
O3 0.0562(14) 0.0897(18) 0.0601(14) 0.0053(12) 0.0082(11) 0.0096(12)
N3 0.0638(17) 0.0648(17) 0.0424(14) -0.0182(14) 0.0070(12) -0.0122(12)
C15 0.0430(14) 0.0483(16) 0.0308(13) -0.0018(12) -0.0043(11) 0.0009(11)
N2 0.0490(13) 0.0488(13) 0.0316(10) -0.0062(10) 0.0016(9) 0.0029(9)
O2 0.0574(13) 0.0775(15) 0.0522(12) 0.0063(12) 0.0084(10) 0.0018(11)
C7 0.0547(18) 0.088(3) 0.0321(14) -0.0268(17) 0.0001(12) 0.0023(14)
C12 0.0367(13) 0.0690(19) 0.0228(11) -0.0001(12) -0.0002(9) -0.0008(11)
C16 0.0567(18) 0.071(2) 0.0446(16) 0.0185(16) -0.0112(14) -0.0052(14)
C5 0.0344(16) 0.136(4) 0.0418(17) -0.0040(19) 0.0030(12) -0.004(2)
C17 0.0523(17) 0.067(2) 0.0370(15) 0.0106(14) -0.0063(13) 0.0024(13)
C1 0.0507(15) 0.0567(18) 0.0330(13) 0.0138(14) -0.0034(11) -0.0022(12)
C11 0.0416(14) 0.0675(18) 0.0235(11) -0.0105(13) 0.0005(10) 0.0019(12)
C13 0.0609(18) 0.0466(17) 0.0671(19) 0.0056(15) -0.0024(15) -0.0007(15)
C9 0.095(3) 0.057(2) 0.0560(19) -0.025(2) 0.0030(18) 0.0066(16)
C10 0.072(2) 0.0504(17) 0.0372(14) -0.0129(15) 0.0016(13) 0.0045(12)
C2 0.0579(19) 0.071(2) 0.0459(16) 0.0255(17) -0.0014(13) -0.0061(15)
C8 0.083(3) 0.086(3) 0.0472(17) -0.046(2) 0.0008(16) 0.0069(17)
O1 0.131(3) 0.150(3) 0.0516(15) -0.022(2) 0.0094(15) -0.0447(18)
C3 0.0464(17) 0.100(3) 0.0399(15) 0.0270(18) 0.0022(12) -0.0072(16)
O2W 0.0801(17) 0.0564(15) 0.0588(14) 0.0042(13) 0.0162(12) 0.0120(12)
C14 0.087(2) 0.0419(17) 0.064(2) 0.0046(16) 0.0087(18) 0.0033(14)
C6 0.0449(18) 0.127(4) 0.0418(16) -0.031(2) 0.0023(13) 0.003(2)

loop_
_atom_type_symbol
_atom_type_description
_atom_type_scat_dispersion_real
_atom_type_scat_dispersion_imag
_atom_type_scat_source
C C 0.0033 0.0016 'International Tables Vol C Tables 4.2.6.8 and 6.1.1.4'
H H 0.0000 0.0000 'International Tables Vol C Tables 4.2.6.8 and 6.1.1.4'
N N 0.0061 0.0033 'International Tables Vol C Tables 4.2.6.8 and 6.1.1.4'
O O 0.0106 0.0060 'International Tables Vol C Tables 4.2.6.8 and 6.1.1.4'
Cd Cd -0.8075 1.2024 'International Tables Vol C Tables 4.2.6.8 and 6.1.1.4'

loop_
_geom_angle_atom_site_label_1
_geom_angle_atom_site_label_2
_geom_angle_atom_site_label_3
_geom_angle_site_symmetry_1
_geom_angle
O1W Cd1 O4 . 89.34(9)
O1W Cd1 N1 . 108.81(8)
O4 Cd1 N1 . 136.52(7)
O1W Cd1 N2 . 169.53(8)
O4 Cd1 N2 . 96.01(8)
N1 Cd1 N2 . 73.19(8)
O1W Cd1 O2 . 79.95(8)
O4 Cd1 O2 . 90.02(7)
N1 Cd1 O2 . 131.10(7)
N2 Cd1 O2 . 91.03(8)
O1W Cd1 O5 . 87.17(8)
O4 Cd1 O5 . 53.84(7)
N1 Cd1 O5 . 87.02(6)
N2 Cd1 O5 . 103.25(7)
O2 Cd1 O5 . 141.87(7)
O1W Cd1 O3 . 90.54(9)
O4 Cd1 O3 . 139.69(8)
N1 Cd1 O3 . 80.93(7)
N2 Cd1 O3 . 79.56(7)
O2 Cd1 O3 . 50.43(8)
O5 Cd1 O3 . 166.29(7)
O1W Cd1 C15 . 89.21(9)
O4 Cd1 C15 . 27.08(8)
N1 Cd1 C15 . 111.63(8)
N2 Cd1 C15 . 99.66(8)
O2 Cd1 C15 . 116.61(8)
O5 Cd1 C15 . 26.81(7)
O3 Cd1 C15 . 166.77(8)
C15 O5 Cd1 . 89.31(15)
C1 N1 C12 . 119.7(2)
C1 N1 Cd1 . 126.37(18)
C12 N1 Cd1 . 113.87(18)
Cd1 O1W H2W1 . 114(3)
Cd1 O1W H1W1 . 111(3)
H2W1 O1W H1W1 . 111(4)
C15 O4 Cd1 . 95.82(17)
C3 C4 C12 . 117.4(3)
C3 C4 C5 . 122.4(3)
C12 C4 C5 . 120.2(3)
N3 O3 Cd1 . 92.60(17)
O1 N3 O3 . 121.5(3)
O1 N3 O2 . 121.5(3)
O3 N3 O2 . 117.0(2)
O5 C15 O4 . 120.8(2)
O5 C15 C16 . 121.2(2)
O4 C15 C16 . 117.9(3)
O5 C15 Cd1 . 63.88(13)
O4 C15 Cd1 . 57.11(13)
C16 C15 Cd1 . 172.2(2)
C10 N2 C11 . 119.6(3)
C10 N2 Cd1 . 126.6(2)
C11 N2 Cd1 . 113.75(19)
N3 O2 Cd1 . 99.97(17)
C8 C7 C11 . 117.1(3)
C8 C7 C6 . 123.3(3)
C11 C7 C6 . 119.7(4)
N1 C12 C4 . 121.4(3)
N1 C12 C11 . 119.8(2)
C4 C12 C11 . 118.7(3)
C15 C16 C17 . 116.8(2)
C15 C16 H16A . 108.1
C17 C16 H16A . 108.1
C15 C16 H16B . 108.1
C17 C16 H16B . 108.1
H16A C16 H16B . 107.3
C6 C5 C4 . 121.2(3)
C6 C5 H5A . 119.4
C4 C5 H5A . 119.4
C17 C17 C16 7 114.3(3)
C17 C17 H17A 7 108.7
C16 C17 H17A . 108.7
C17 C17 H17B 7 108.7
C16 C17 H17B . 108.7
H17A C17 H17B . 107.6
N1 C1 C2 . 121.1(3)
N1 C1 C13 . 118.6(2)
C2 C1 C13 . 120.2(3)
N2 C11 C7 . 121.9(3)
N2 C11 C12 . 119.0(2)
C7 C11 C12 . 119.1(3)
C1 C13 H13A . 109.5
C1 C13 H13B . 109.5
H13A C13 H13B . 109.5
C1 C13 H13C . 109.5
H13A C13 H13C . 109.5
H13B C13 H13C . 109.5
C8 C9 C10 . 120.2(4)
C8 C9 H9A . 119.9
C10 C9 H9A . 119.9
N2 C10 C9 . 120.8(3)
N2 C10 C14 . 119.0(3)
C9 C10 C14 . 120.1(3)
C3 C2 C1 . 120.3(3)
C3 C2 H2A . 119.8
C1 C2 H2A . 119.8
C9 C8 C7 . 120.3(3)
C9 C8 H8A . 119.8
C7 C8 H8A . 119.8
C2 C3 C4 . 119.9(3)
C2 C3 H3A . 120.0
C4 C3 H3A . 120.0
H2W2 O2W H1W2 . 111(4)
C10 C14 H14A . 109.5
C10 C14 H14B . 109.5
H14A C14 H14B . 109.5
C10 C14 H14C . 109.5
H14A C14 H14C . 109.5
H14B C14 H14C . 109.5
C5 C6 C7 . 121.2(3)
C5 C6 H6A . 119.4
C7 C6 H6A . 119.4

loop_
_geom_bond_atom_site_label_1
_geom_bond_atom_site_label_2
_geom_bond_site_symmetry_2
_geom_bond_distance
_geom_bond_publ_flag
Cd1 O1W . 2.283(2) yes
Cd1 O4 . 2.321(2) yes
Cd1 N1 . 2.330(2) yes
Cd1 N2 . 2.348(2) yes
Cd1 O2 . 2.423(2) yes
Cd1 O5 . 2.4690(17) yes
Cd1 O3 . 2.583(3) yes
Cd1 C15 . 2.750(3) ?
O5 C15 . 1.240(3) ?
N1 C1 . 1.335(4) ?
N1 C12 . 1.361(3) ?
O1W H2W1 . 0.87(4) ?
O1W H1W1 . 0.81(4) ?
O4 C15 . 1.258(3) ?
C4 C3 . 1.411(5) ?
C4 C12 . 1.414(4) ?
C4 C5 . 1.420(5) ?
O3 N3 . 1.247(4) ?
N3 O1 . 1.213(3) ?
N3 O2 . 1.260(3) ?
C15 C16 . 1.502(4) ?
N2 C10 . 1.337(4) ?
N2 C11 . 1.361(4) ?
C7 C8 . 1.398(5) ?
C7 C11 . 1.410(4) ?
C7 C6 . 1.434(5) ?
C12 C11 . 1.452(4) ?
C16 C17 . 1.516(4) ?
C16 H16A . 0.9700 ?
C16 H16B . 0.9700 ?
C5 C6 . 1.338(6) ?
C5 H5A . 0.9300 ?
C17 C17 7 1.511(5) ?
C17 H17A . 0.9700 ?
C17 H17B . 0.9700 ?
C1 C2 . 1.405(4) ?
C1 C13 . 1.485(4) ?
C13 H13A . 0.9600 ?
C13 H13B . 0.9600 ?
C13 H13C . 0.9600 ?
C9 C8 . 1.357(5) ?
C9 C10 . 1.399(4) ?
C9 H9A . 0.9300 ?
C10 C14 . 1.484(4) ?
C2 C3 . 1.346(5) ?
C2 H2A . 0.9300 ?
C8 H8A . 0.9300 ?
C3 H3A . 0.9300 ?
O2W H2W2 . 0.80(4) ?
O2W H1W2 . 0.90(6) ?
C14 H14A . 0.9600 ?
C14 H14B . 0.9600 ?
C14 H14C . 0.9600 ?
C6 H6A . 0.9300 ?

loop_
_geom_hbond_atom_site_label_D
_geom_hbond_atom_site_label_H
_geom_hbond_atom_site_label_A
_geom_hbond_site_symmetry_A
_geom_hbond_distance_DH
_geom_hbond_distance_HA
_geom_hbond_distance_DA
_geom_hbond_angle_DHA
_geom_hbond_publ_flag
O1W H1W1 O2W 1_555 0.81(4) 1.87(4) 2.681(4) 177(4) yes
O2W H1W2 O4 7_556 0.90(5) 1.85(5) 2.756(4) 177(5) yes
O2W H2W2 O5 6_556 0.80(4) 1.99(4) 2.789(4) 173(4) yes
C14 H14B O1 6_565 0.96 2.37 3.223(4) 147 yes

loop_
_geom_torsion_atom_site_label_1
_geom_torsion_atom_site_label_2
_geom_torsion_atom_site_label_3
_geom_torsion_atom_site_label_4
_geom_torsion_site_symmetry_4
_geom_torsion
O1W Cd1 O5 C15 . 93.84(17)
O4 Cd1 O5 C15 . 2.58(17)
N1 Cd1 O5 C15 . -157.15(17)
N2 Cd1 O5 C15 . -85.20(17)
O2 Cd1 O5 C15 . 24.1(2)
O3 Cd1 O5 C15 . 174.5(3)
O1W Cd1 N1 C1 . 13.0(2)
O4 Cd1 N1 C1 . -97.0(2)
N2 Cd1 N1 C1 . -177.8(2)
O2 Cd1 N1 C1 . 106.0(2)
O5 Cd1 N1 C1 . -73.0(2)
O3 Cd1 N1 C1 . 100.5(2)
C15 Cd1 N1 C1 . -83.9(2)
O1W Cd1 N1 C12 . -164.07(16)
O4 Cd1 N1 C12 . 85.95(19)
N2 Cd1 N1 C12 . 5.14(16)
O2 Cd1 N1 C12 . -71.06(19)
O5 Cd1 N1 C12 . 109.94(16)
O3 Cd1 N1 C12 . -76.61(16)
C15 Cd1 N1 C12 . 99.08(17)
O1W Cd1 O4 C15 . -89.54(19)
N1 Cd1 O4 C15 . 27.6(2)
N2 Cd1 O4 C15 . 99.47(19)
O2 Cd1 O4 C15 . -169.49(19)
O5 Cd1 O4 C15 . -2.56(16)
O3 Cd1 O4 C15 . -179.59(17)
O1W Cd1 O3 N3 . -76.98(18)
O4 Cd1 O3 N3 . 12.6(2)
N1 Cd1 O3 N3 . 174.05(19)
N2 Cd1 O3 N3 . 99.62(19)
O2 Cd1 O3 N3 . -0.52(17)
O5 Cd1 O3 N3 . -157.2(3)
C15 Cd1 O3 N3 . 11.8(5)
Cd1 O3 N3 O1 . -179.2(3)
Cd1 O3 N3 O2 . 0.9(3)
Cd1 O5 C15 O4 . -4.5(3)
Cd1 O5 C15 C16 . 173.2(3)
Cd1 O4 C15 O5 . 4.8(3)
Cd1 O4 C15 C16 . -173.0(2)
O1W Cd1 C15 O5 . -85.30(17)
O4 Cd1 C15 O5 . -175.4(3)
N1 Cd1 C15 O5 . 24.66(18)
N2 Cd1 C15 O5 . 100.29(17)
O2 Cd1 C15 O5 . -163.65(15)
O3 Cd1 C15 O5 . -174.3(3)
O1W Cd1 C15 O4 . 90.11(19)
N1 Cd1 C15 O4 . -159.92(18)
N2 Cd1 C15 O4 . -84.29(19)
O2 Cd1 C15 O4 . 11.8(2)
O5 Cd1 C15 O4 . 175.4(3)
O3 Cd1 C15 O4 . 1.2(5)
O1W Cd1 C15 C16 . 142.6(16)
O4 Cd1 C15 C16 . 52.4(15)
N1 Cd1 C15 C16 . -107.5(16)
N2 Cd1 C15 C16 . -31.9(16)
O2 Cd1 C15 C16 . 64.2(16)
O5 Cd1 C15 C16 . -132.1(17)
O3 Cd1 C15 C16 . 53.6(17)
O1W Cd1 N2 C10 . -79.9(5)
O4 Cd1 N2 C10 . 40.5(2)
N1 Cd1 N2 C10 . 177.4(2)
O2 Cd1 N2 C10 . -49.6(2)
O5 Cd1 N2 C10 . 94.7(2)
O3 Cd1 N2 C10 . -99.0(2)
C15 Cd1 N2 C10 . 67.6(2)
O1W Cd1 N2 C11 . 98.1(5)
O4 Cd1 N2 C11 . -141.40(16)
N1 Cd1 N2 C11 . -4.48(16)
O2 Cd1 N2 C11 . 128.47(17)
O5 Cd1 N2 C11 . -87.18(16)
O3 Cd1 N2 C11 . 79.10(17)
C15 Cd1 N2 C11 . -114.31(17)
O1 N3 O2 Cd1 . 179.1(3)
O3 N3 O2 Cd1 . -0.9(3)
O1W Cd1 O2 N3 . 99.65(19)
O4 Cd1 O2 N3 . -171.02(19)
N1 Cd1 O2 N3 . -6.6(2)
N2 Cd1 O2 N3 . -75.00(18)
O5 Cd1 O2 N3 . 171.78(15)
O3 Cd1 O2 N3 . 0.52(17)
C15 Cd1 O2 N3 . -176.34(17)
C1 N1 C12 C4 . -1.4(3)
Cd1 N1 C12 C4 . 175.92(18)
C1 N1 C12 C11 . 177.3(2)
Cd1 N1 C12 C11 . -5.4(3)
C3 C4 C12 N1 . -0.4(4)
C5 C4 C12 N1 . 178.2(2)
C3 C4 C12 C11 . -179.1(2)
C5 C4 C12 C11 . -0.5(4)
O5 C15 C16 C17 . -13.2(5)
O4 C15 C16 C17 . 164.6(3)
Cd1 C15 C16 C17 . 115.7(15)
C3 C4 C5 C6 . 178.2(3)
C12 C4 C5 C6 . -0.4(4)
C15 C16 C17 C17 7 -180.0(4)
C12 N1 C1 C2 . 2.2(4)
Cd1 N1 C1 C2 . -174.68(19)
C12 N1 C1 C13 . -177.2(2)
Cd1 N1 C1 C13 . 5.9(3)
C10 N2 C11 C7 . 0.6(4)
Cd1 N2 C11 C7 . -177.59(18)
C10 N2 C11 C12 . -178.3(2)
Cd1 N2 C11 C12 . 3.5(3)
C8 C7 C11 N2 . -1.2(4)
C6 C7 C11 N2 . -179.8(2)
C8 C7 C11 C12 . 177.8(2)
C6 C7 C11 C12 . -0.8(4)
N1 C12 C11 N2 . 1.3(3)
C4 C12 C11 N2 . -180.0(2)
N1 C12 C11 C7 . -177.6(2)
C4 C12 C11 C7 . 1.1(3)
C11 N2 C10 C9 . 0.6(4)
Cd1 N2 C10 C9 . 178.6(2)
C11 N2 C10 C14 . -178.8(2)
Cd1 N2 C10 C14 . -0.9(4)
C8 C9 C10 N2 . -1.2(5)
C8 C9 C10 C14 . 178.2(3)
N1 C1 C2 C3 . -1.3(4)
C13 C1 C2 C3 . 178.1(3)
C10 C9 C8 C7 . 0.6(5)
C11 C7 C8 C9 . 0.6(4)
C6 C7 C8 C9 . 179.1(3)
C1 C2 C3 C4 . -0.5(4)
C12 C4 C3 C2 . 1.3(4)
C5 C4 C3 C2 . -177.3(3)
C4 C5 C6 C7 . 0.7(5)
C8 C7 C6 C5 . -178.5(3)
C11 C7 C6 C5 . 0.0(4)
